data_7132187
loop_
_publ_author_name
'Ahsan, Mollah Rohan'
'Singh, Lavanya'
'Varma, Harshit'
'Mukherjee, Arijit'

_publ_section_title
;
 Exploiting benzilic acid as a modular template: controlling
 photoreactivity and solid to liquid transition during photodimerization.
;
_journal_name_full 'Chemical communications (Cambridge, England)'
_journal_paper_doi 10.1039/d3cc04257j
_journal_year 2023
_chemical_formula_moiety 'C14 H11 O3, C13 H11 Br N'
_chemical_formula_sum 'C27 H22 Br N O3'
_chemical_formula_weight 488.36
_space_group_crystal_system triclinic
_space_group_IT_number 2
_space_group_name_Hall '-P 1'
_space_group_name_H-M_alt 'P -1'
_atom_sites_solution_hydrogens mixed
_audit_creation_date 2023-08-08
_audit_creation_method
;
Olex2 1.5
(compiled 2023.03.06 svn.rbb2c1857 for OlexSys, GUI svn.r6748)
;
_audit_update_record
;
2023-08-21 deposited with the CCDC.	2023-09-27 downloaded from the CCDC.
;
_cell_angle_alpha 89.3630(10)
_cell_angle_beta 74.7030(10)
_cell_angle_gamma 82.8310(10)
_cell_formula_units_Z 2
_cell_length_a 8.79940(10)
_cell_length_b 10.29960(10)
_cell_length_c 13.0538(2)
_cell_measurement_reflns_used 9140
_cell_measurement_temperature 143
_cell_measurement_theta_max 79.1760
_cell_measurement_theta_min 4.2990
_cell_volume 1131.94(2)
_computing_cell_refinement 'CrysAlisPro 1.171.39.20a (Rigaku OD, 2015)'
_computing_data_collection 'CrysAlisPro 1.171.39.20a (Rigaku OD, 2015)'
_computing_data_reduction 'CrysAlisPro 1.171.39.20a (Rigaku OD, 2015)'
_computing_molecular_graphics 'Olex2 1.5 (Dolomanov et al., 2009)'
_computing_publication_material 'Olex2 1.5 (Dolomanov et al., 2009)'
_computing_structure_refinement 'SHELXL 2019/3 (Sheldrick, 2015)'
_computing_structure_solution 'SHELXT 2018/2 (Sheldrick, 2018)'
_diffrn_ambient_temperature 143.00
_diffrn_detector 'CCD plate'
_diffrn_measured_fraction_theta_full 0.996
_diffrn_measured_fraction_theta_max 0.964
_diffrn_measurement_details
;
List of Runs (angles in degrees, time in seconds):

  # Type    Start    End  Width  t~exp~   \w     \q     \k     \f   Frames
#--------------------------------------------------------------------------
  1  \w     38.00  88.00   0.50    0.50    --    0.00  57.00 -30.00  100
  2  \w    -83.00  17.00   0.50    0.50    --    0.00 -37.00   0.00  200
  3  \w     -6.00  35.00   0.50    0.50    --    0.00  57.00-180.00   82
  4  \w    -19.00  34.00   0.50    0.50    --    0.00  57.00 -30.00  106
  5  \w     27.00  89.00   0.50    0.50    --    0.00  37.00  90.00  124
  6  \w     20.00 140.00   0.50    2.01    --  107.20 -82.00-150.00  240
  7  \w     29.00  79.00   0.50    2.01    --  107.20 -82.00  90.00  100
  8  \w     42.00  79.00   0.50    2.01    --  107.20 -82.00  30.00   74
  9  \w    142.00 182.00   0.50    2.01    --  107.20  30.00-150.00   80
 10  \w     56.00 137.00   0.50    2.01    --  107.20 -82.00   0.00  162
 11  \w     77.00 102.00   0.50    2.01    --  107.20 -82.00 150.00   50
 12  \w     88.00 138.00   0.50    2.01    --  107.20 -82.00  90.00  100
 13  \w     23.00  95.00   0.50    2.01    --  107.20 -15.00-150.00  144
 14  \w     90.00 196.00   0.50    2.01    --  107.20  15.00 120.00  212
 15  \w     74.00 137.00   0.50    2.01    --  107.20 -82.00 -90.00  126
 16  \w     25.00  62.00   0.50    2.01    --  107.20 -82.00 -90.00   74
 17  \w     91.00 127.00   0.50    2.01    --  107.20 -30.00  30.00   72
 18  \w     49.00 124.00   0.50    2.01    --  107.20 -30.00 -90.00  150
 19  \w    105.00 134.00   0.50    2.01    --  107.20 -82.00  30.00   58
 20  \w     92.00 118.00   0.50    2.01    --  107.20  30.00 150.00   52
 21  \w    153.00 185.00   0.50    2.01    --  107.20  30.00 150.00   64
 22  \w     42.00 140.00   0.50    2.01    --  107.20 -82.00  60.00  196
 23  \w     18.00 127.00   0.50    2.01    --  107.20 -61.00-150.00  218
 24  \w     89.00 193.00   0.50    2.01    --  107.20  45.00-180.00  208
;
_diffrn_measurement_device 'four-circle diffractometer'
_diffrn_measurement_device_type 'XtaLAB Pro: Kappa dual home/near'
_diffrn_measurement_method '\w scans'
_diffrn_orient_matrix_type 'CrysAlisPro convention (1999,Acta A55,543-557)'
_diffrn_orient_matrix_UB_11 0.0345863000
_diffrn_orient_matrix_UB_12 -0.0260703000
_diffrn_orient_matrix_UB_13 -0.1204469000
_diffrn_orient_matrix_UB_21 0.1796596000
_diffrn_orient_matrix_UB_22 -0.0125397000
_diffrn_orient_matrix_UB_23 -0.0100209000
_diffrn_orient_matrix_UB_31 0.0022399000
_diffrn_orient_matrix_UB_32 -0.1479911000
_diffrn_orient_matrix_UB_33 0.0192255000
_diffrn_radiation_monochromator graphite
_diffrn_radiation_probe x-ray
_diffrn_radiation_type 'Cu K\a'
_diffrn_radiation_wavelength 1.54184
_diffrn_reflns_av_R_equivalents 0.0302
_diffrn_reflns_av_unetI/netI 0.0356
_diffrn_reflns_Laue_measured_fraction_full 0.996
_diffrn_reflns_Laue_measured_fraction_max 0.964
_diffrn_reflns_limit_h_max 10
_diffrn_reflns_limit_h_min -11
_diffrn_reflns_limit_k_max 7
_diffrn_reflns_limit_k_min -12
_diffrn_reflns_limit_l_max 16
_diffrn_reflns_limit_l_min -16
_diffrn_reflns_number 12529
_diffrn_reflns_point_group_measured_fraction_full 0.996
_diffrn_reflns_point_group_measured_fraction_max 0.964
_diffrn_reflns_theta_full 67.684
_diffrn_reflns_theta_max 79.457
_diffrn_reflns_theta_min 5.253
_diffrn_source 'fine-focus sealed X-ray tube'
_diffrn_source_type 'Enhance (Cu) X-ray Source'
_exptl_absorpt_coefficient_mu 2.708
_exptl_absorpt_correction_T_max 1.00000
_exptl_absorpt_correction_T_min 0.84605
_exptl_absorpt_correction_type multi-scan
_exptl_absorpt_process_details
;
CrysAlisPro 1.171.39.20a (Rigaku Oxford Diffraction, 2015)
Empirical absorption correction using spherical harmonics,
 implemented in SCALE3 ABSPACK scaling algorithm.
;
_exptl_crystal_colour colourless
_exptl_crystal_colour_primary colourless
_exptl_crystal_density_diffrn 1.433
_exptl_crystal_description plate
_exptl_crystal_F_000 500
_exptl_crystal_size_max 0.2
_exptl_crystal_size_mid 0.1
_exptl_crystal_size_min 0.1
_refine_diff_density_max 1.315
_refine_diff_density_min -0.660
_refine_diff_density_rms 0.076
_refine_ls_extinction_method none
_refine_ls_goodness_of_fit_ref 1.106
_refine_ls_hydrogen_treatment mixed
_refine_ls_matrix_type full
_refine_ls_number_parameters 297
_refine_ls_number_reflns 4746
_refine_ls_number_restraints 0
_refine_ls_restrained_S_all 1.106
_refine_ls_R_factor_all 0.0432
_refine_ls_R_factor_gt 0.0410
_refine_ls_shift/su_max 0.001
_refine_ls_shift/su_mean 0.000
_refine_ls_structure_factor_coef Fsqd
_refine_ls_weighting_details 'w=1/[\s^2^(Fo^2^)+(0.0637P)^2^+0.7866P] where P=(Fo^2^+2Fc^2^)/3'
_refine_ls_weighting_scheme calc
_refine_ls_wR_factor_gt 0.1158
_refine_ls_wR_factor_ref 0.1177
_reflns_Friedel_coverage 0.000
_reflns_number_gt 4386
_reflns_number_total 4746
_reflns_threshold_expression 'I > 2\s(I)'
_cod_data_source_file d3cc04257j2.cif
_cod_data_source_block exp_1333-am-r-276-dcm
_cod_database_code 7132187
_shelx_shelxl_version_number 2019/3
_shelx_space_group_comment
;
The symmetry employed for this shelxl refinement is uniquely defined
by the following loop, which should always be used as a source of
symmetry information in preference to the above space-group names.
They are only intended as comments.
;
_shelx_estimated_absorpt_t_max 0.773
_shelx_estimated_absorpt_t_min 0.613
_olex2_refinement_description
;
1. Fixed Uiso
 At 1.2 times of:
  All C(H) groups
2.a Aromatic/amide H refined with riding coordinates:
 C7(H7), C3(H3), C22(H22), C2(H2), C9(H9), C5(H5), C8(H8), C26(H26), C25(H25),
 C13(H13), C24(H24), C6(H6), C31(H31), C23(H23), C27(H27), C30(H30), C29(H29),
 C12(H12), C11(H11), C28(H28)
;
_olex2_submission_special_instructions 'No special instructions were received'
_oxdiff_exptl_absorpt_empirical_details
;
Empirical correction (ABSPACK) includes:
- Absorption correction using spherical harmonics
- Frame scaling
;
_oxdiff_exptl_absorpt_empirical_full_max 1.988
_oxdiff_exptl_absorpt_empirical_full_min 0.706

loop_
_space_group_symop_operation_xyz
'x, y, z'
'-x, -y, -z'

loop_
_atom_site_label
_atom_site_type_symbol
_atom_site_fract_x
_atom_site_fract_y
_atom_site_fract_z
_atom_site_U_iso_or_equiv
_atom_site_adp_type
_atom_site_occupancy
_atom_site_site_symmetry_order
_atom_site_calc_flag
_atom_site_refinement_flags_posn
_atom_site_refinement_flags_adp
_atom_site_refinement_flags_occupancy
_atom_site_disorder_assembly
_atom_site_disorder_group
Br15 Br 0.89997(3) 0.50081(2) 0.31861(2) 0.03675(11) Uani 1 1 d . . . . .
O16 O 0.3293(2) 0.55771(15) 0.24393(12) 0.0299(4) Uani 1 1 d . . . . .
O18 O 0.4797(2) 0.84530(16) 0.30334(14) 0.0271(3) Uani 1 1 d . . . . .
O17 O 0.3641(3) 0.64530(18) 0.39106(13) 0.0416(5) Uani 1 1 d . . . . .
N1 N 0.7147(2) -0.34803(18) 0.65217(15) 0.0269(4) Uani 1 1 d . . . . .
C7 C 0.7609(3) 0.0024(2) 0.47994(18) 0.0262(4) Uani 1 1 d . . . . .
H7 H 0.819310 0.063868 0.501281 0.031 Uiso 1 1 calc R U . . .
C4 C 0.7450(3) -0.1203(2) 0.53797(17) 0.0236(4) Uani 1 1 d . . . . .
C33 C 0.4353(3) 0.76379(19) 0.23089(16) 0.0214(4) Uani 1 1 d . . . . .
C32 C 0.3085(3) 0.8468(2) 0.18943(16) 0.0224(4) Uani 1 1 d . . . . .
C21 C 0.3703(3) 0.6448(2) 0.29499(18) 0.0268(4) Uani 1 1 d . . . . .
C3 C 0.7900(3) -0.1346(2) 0.63297(18) 0.0267(4) Uani 1 1 d . . . . .
H3 H 0.832179 -0.065546 0.659461 0.032 Uiso 1 1 calc R U . . .
C22 C 0.7328(3) 0.7298(2) 0.14585(18) 0.0257(4) Uani 1 1 d . . . . .
H22 H 0.747441 0.772372 0.206101 0.031 Uiso 1 1 calc R U . . .
C14 C 0.7945(3) 0.3603(2) 0.28907(19) 0.0277(4) Uani 1 1 d . . . . .
C2 C 0.7730(3) -0.2493(2) 0.68809(18) 0.0286(5) Uani 1 1 d . . . . .
H2 H 0.803230 -0.258201 0.752751 0.034 Uiso 1 1 calc R U . . .
C19 C 0.5799(3) 0.71510(19) 0.14067(16) 0.0215(4) Uani 1 1 d . . . . .
C9 C 0.7834(3) 0.2553(2) 0.35663(18) 0.0264(4) Uani 1 1 d . . . . .
H9 H 0.824203 0.254956 0.417154 0.032 Uiso 1 1 calc R U . . .
C5 C 0.6861(3) -0.2261(2) 0.50219(18) 0.0276(4) Uani 1 1 d . . . . .
H5 H 0.656067 -0.220859 0.437356 0.033 Uiso 1 1 calc R U . . .
C8 C 0.6977(3) 0.0325(2) 0.39874(18) 0.0267(4) Uani 1 1 d . . . . .
H8 H 0.637054 -0.029523 0.380850 0.032 Uiso 1 1 calc R U . . .
C10 C 0.7111(3) 0.1501(2) 0.33403(17) 0.0261(4) Uani 1 1 d . . . . .
C26 C 0.5613(3) 0.6521(2) 0.05125(17) 0.0247(4) Uani 1 1 d . . . . .
H26 H 0.457705 0.641941 0.046045 0.030 Uiso 1 1 calc R U . . .
C25 C 0.6926(3) 0.6043(2) -0.02997(18) 0.0296(5) Uani 1 1 d . . . . .
H25 H 0.678578 0.560517 -0.089893 0.036 Uiso 1 1 calc R U . . .
C13 C 0.7354(3) 0.3660(2) 0.2011(2) 0.0329(5) Uani 1 1 d . . . . .
H13 H 0.744005 0.439749 0.156534 0.039 Uiso 1 1 calc R U . . .
C24 C 0.8447(3) 0.6202(2) -0.02390(19) 0.0313(5) Uani 1 1 d . . . . .
H24 H 0.934546 0.588112 -0.079828 0.038 Uiso 1 1 calc R U . . .
C6 C 0.6716(3) -0.3384(2) 0.56127(18) 0.0280(4) Uani 1 1 d . . . . .
H6 H 0.630406 -0.409667 0.536927 0.034 Uiso 1 1 calc R U . . .
C31 C 0.3557(3) 0.9483(2) 0.12150(18) 0.0284(5) Uani 1 1 d . . . . .
H31 H 0.465374 0.957902 0.097390 0.034 Uiso 1 1 calc R U . . .
C23 C 0.8647(3) 0.6830(2) 0.0639(2) 0.0308(5) Uani 1 1 d . . . . .
H23 H 0.968354 0.694215 0.068325 0.037 Uiso 1 1 calc R U . . .
C27 C 0.1480(3) 0.8337(2) 0.2233(2) 0.0311(5) Uani 1 1 d . . . . .
H27 H 0.113263 0.764847 0.269120 0.037 Uiso 1 1 calc R U . . .
C30 C 0.2455(3) 1.0357(2) 0.0884(2) 0.0346(5) Uani 1 1 d . . . . .
H30 H 0.279750 1.104509 0.042414 0.042 Uiso 1 1 calc R U . . .
C29 C 0.0851(3) 1.0219(3) 0.1227(2) 0.0370(6) Uani 1 1 d . . . . .
H29 H 0.009122 1.080883 0.100044 0.044 Uiso 1 1 calc R U . . .
C12 C 0.6631(3) 0.2614(3) 0.1792(2) 0.0382(6) Uani 1 1 d . . . . .
H12 H 0.621590 0.263071 0.118935 0.046 Uiso 1 1 calc R U . . .
C11 C 0.6511(3) 0.1540(2) 0.2450(2) 0.0320(5) Uani 1 1 d . . . . .
H11 H 0.601514 0.082701 0.229300 0.038 Uiso 1 1 calc R U . . .
C28 C 0.0370(3) 0.9221(3) 0.1900(2) 0.0375(6) Uani 1 1 d . . . . .
H28 H -0.072835 0.913096 0.214041 0.045 Uiso 1 1 calc R U . . .
H18 H 0.452(4) 0.818(3) 0.347(3) 0.033(10) Uiso 1 1 d . . . . .
H1 H 0.708(7) -0.432(6) 0.696(5) 0.12(2) Uiso 1 1 d . . . . .

loop_
_atom_site_aniso_label
_atom_site_aniso_U_11
_atom_site_aniso_U_22
_atom_site_aniso_U_33
_atom_site_aniso_U_23
_atom_site_aniso_U_13
_atom_site_aniso_U_12
Br15 0.05056(19) 0.02111(16) 0.03911(17) 0.00600(10) -0.01130(12) -0.00823(11)
O16 0.0498(10) 0.0185(7) 0.0236(7) 0.0047(6) -0.0104(7) -0.0123(7)
O18 0.0403(9) 0.0212(8) 0.0220(8) -0.0018(6) -0.0109(7) -0.0062(7)
O17 0.0755(14) 0.0324(9) 0.0206(8) 0.0064(7) -0.0134(8) -0.0203(9)
N1 0.0373(10) 0.0180(9) 0.0234(9) 0.0048(7) -0.0046(7) -0.0039(7)
C7 0.0336(11) 0.0176(10) 0.0259(10) 0.0028(8) -0.0052(9) -0.0042(8)
C4 0.0283(10) 0.0164(10) 0.0226(10) 0.0025(7) -0.0019(8) 0.0000(8)
C33 0.0310(10) 0.0155(9) 0.0193(9) 0.0013(7) -0.0083(8) -0.0058(7)
C32 0.0269(10) 0.0169(9) 0.0233(10) -0.0009(7) -0.0064(8) -0.0029(7)
C21 0.0377(12) 0.0186(10) 0.0237(10) 0.0040(8) -0.0070(9) -0.0045(8)
C3 0.0382(12) 0.0168(10) 0.0268(10) 0.0024(8) -0.0113(9) -0.0041(8)
C22 0.0318(11) 0.0186(10) 0.0285(11) 0.0050(8) -0.0113(9) -0.0029(8)
C14 0.0287(11) 0.0202(10) 0.0307(11) 0.0055(8) -0.0027(9) -0.0014(8)
C2 0.0416(13) 0.0199(10) 0.0249(10) 0.0038(8) -0.0102(9) -0.0034(9)
C19 0.0300(10) 0.0126(9) 0.0230(10) 0.0042(7) -0.0093(8) -0.0024(7)
C9 0.0308(11) 0.0212(10) 0.0258(10) 0.0045(8) -0.0063(8) -0.0003(8)
C5 0.0384(12) 0.0211(10) 0.0249(10) 0.0025(8) -0.0109(9) -0.0040(9)
C8 0.0326(11) 0.0193(10) 0.0280(11) 0.0050(8) -0.0071(9) -0.0052(8)
C10 0.0290(11) 0.0227(10) 0.0250(10) 0.0051(8) -0.0055(8) -0.0003(8)
C26 0.0340(11) 0.0192(10) 0.0219(10) 0.0036(7) -0.0086(8) -0.0047(8)
C25 0.0462(13) 0.0201(10) 0.0211(10) 0.0024(8) -0.0062(9) -0.0042(9)
C13 0.0360(12) 0.0267(11) 0.0341(12) 0.0145(9) -0.0081(10) -0.0014(9)
C24 0.0375(12) 0.0214(11) 0.0291(11) 0.0063(8) -0.0019(9) 0.0028(9)
C6 0.0374(12) 0.0194(10) 0.0279(11) 0.0023(8) -0.0086(9) -0.0061(8)
C31 0.0278(11) 0.0249(11) 0.0297(11) 0.0065(8) -0.0047(9) -0.0001(8)
C23 0.0302(11) 0.0253(11) 0.0358(12) 0.0092(9) -0.0089(9) 0.0003(9)
C27 0.0311(11) 0.0208(10) 0.0401(13) 0.0014(9) -0.0056(10) -0.0068(8)
C30 0.0394(13) 0.0294(12) 0.0315(12) 0.0082(9) -0.0073(10) 0.0044(10)
C29 0.0385(13) 0.0307(13) 0.0427(14) -0.0038(10) -0.0173(11) 0.0074(10)
C12 0.0433(14) 0.0367(14) 0.0392(14) 0.0125(11) -0.0194(11) -0.0055(11)
C11 0.0344(12) 0.0278(12) 0.0366(12) 0.0078(9) -0.0135(10) -0.0065(9)
C28 0.0273(11) 0.0309(13) 0.0561(16) -0.0069(11) -0.0135(11) -0.0041(9)

loop_
_atom_type_symbol
_atom_type_description
_atom_type_scat_dispersion_real
_atom_type_scat_dispersion_imag
_atom_type_scat_source
C C 0.0181 0.0091 'International Tables Vol C Tables 4.2.6.8 and 6.1.1.4'
H H 0.0000 0.0000 'International Tables Vol C Tables 4.2.6.8 and 6.1.1.4'
Br Br -0.6763 1.2805 'International Tables Vol C Tables 4.2.6.8 and 6.1.1.4'
N N 0.0311 0.0180 'International Tables Vol C Tables 4.2.6.8 and 6.1.1.4'
O O 0.0492 0.0322 'International Tables Vol C Tables 4.2.6.8 and 6.1.1.4'

loop_
_geom_angle_atom_site_label_1
_geom_angle_atom_site_label_2
_geom_angle_atom_site_label_3
_geom_angle
_geom_angle_site_symmetry_1
_geom_angle_site_symmetry_3
_geom_angle_publ_flag
C33 O18 H18 101(3) . . ?
C2 N1 C6 120.73(19) . . ?
C2 N1 H1 117(3) . . ?
C6 N1 H1 122(3) . . ?
C4 C7 H7 118.2 . . ?
C8 C7 H7 118.2 . . ?
C8 C7 C4 123.6(2) . . ?
C3 C4 C7 119.9(2) . . ?
C5 C4 C7 122.7(2) . . ?
C5 C4 C3 117.45(19) . . ?
O18 C33 C32 106.88(16) . . ?
O18 C33 C21 106.74(17) . . ?
O18 C33 C19 110.10(18) . . ?
C32 C33 C21 112.26(18) . . ?
C19 C33 C32 111.35(16) . . ?
C19 C33 C21 109.38(17) . . ?
C31 C32 C33 117.83(19) . . ?
C27 C32 C33 123.3(2) . . ?
C27 C32 C31 118.6(2) . . ?
O16 C21 C33 116.80(18) . . ?
O17 C21 O16 126.7(2) . . ?
O17 C21 C33 116.5(2) . . ?
C4 C3 H3 120.1 . . ?
C2 C3 C4 119.8(2) . . ?
C2 C3 H3 120.1 . . ?
C19 C22 H22 119.5 . . ?
C19 C22 C23 120.9(2) . . ?
C23 C22 H22 119.5 . . ?
C9 C14 Br15 118.07(18) . . ?
C13 C14 Br15 119.12(17) . . ?
C13 C14 C9 122.8(2) . . ?
N1 C2 C3 121.2(2) . . ?
N1 C2 H2 119.4 . . ?
C3 C2 H2 119.4 . . ?
C22 C19 C33 121.20(19) . . ?
C22 C19 C26 118.5(2) . . ?
C26 C19 C33 120.26(19) . . ?
C14 C9 H9 120.7 . . ?
C14 C9 C10 118.6(2) . . ?
C10 C9 H9 120.7 . . ?
C4 C5 H5 120.0 . . ?
C6 C5 C4 120.0(2) . . ?
C6 C5 H5 120.0 . . ?
C7 C8 H8 116.2 . . ?
C7 C8 C10 127.7(2) . . ?
C10 C8 H8 116.2 . . ?
C9 C10 C8 122.9(2) . . ?
C9 C10 C11 119.3(2) . . ?
C11 C10 C8 117.8(2) . . ?
C19 C26 H26 119.7 . . ?
C25 C26 C19 120.6(2) . . ?
C25 C26 H26 119.7 . . ?
C26 C25 H25 119.9 . . ?
C26 C25 C24 120.2(2) . . ?
C24 C25 H25 119.9 . . ?
C14 C13 H13 120.8 . . ?
C14 C13 C12 118.3(2) . . ?
C12 C13 H13 120.8 . . ?
C25 C24 H24 120.1 . . ?
C23 C24 C25 119.7(2) . . ?
C23 C24 H24 120.1 . . ?
N1 C6 C5 120.8(2) . . ?
N1 C6 H6 119.6 . . ?
C5 C6 H6 119.6 . . ?
C32 C31 H31 119.4 . . ?
C30 C31 C32 121.3(2) . . ?
C30 C31 H31 119.4 . . ?
C22 C23 H23 120.0 . . ?
C24 C23 C22 120.0(2) . . ?
C24 C23 H23 120.0 . . ?
C32 C27 H27 120.0 . . ?
C32 C27 C28 120.0(2) . . ?
C28 C27 H27 120.0 . . ?
C31 C30 H30 120.1 . . ?
C29 C30 C31 119.8(2) . . ?
C29 C30 H30 120.1 . . ?
C30 C29 H29 120.3 . . ?
C28 C29 C30 119.5(2) . . ?
C28 C29 H29 120.3 . . ?
C13 C12 H12 119.8 . . ?
C13 C12 C11 120.3(2) . . ?
C11 C12 H12 119.8 . . ?
C10 C11 H11 119.7 . . ?
C12 C11 C10 120.6(2) . . ?
C12 C11 H11 119.7 . . ?
C27 C28 H28 119.6 . . ?
C29 C28 C27 120.8(2) . . ?
C29 C28 H28 119.6 . . ?

loop_
_geom_bond_atom_site_label_1
_geom_bond_atom_site_label_2
_geom_bond_distance
_geom_bond_site_symmetry_2
_geom_bond_publ_flag
Br15 C14 1.908(2) . ?
O16 C21 1.265(3) . ?
O18 C33 1.431(2) . ?
O18 H18 0.63(4) . ?
O17 C21 1.241(3) . ?
N1 C2 1.336(3) . ?
N1 C6 1.337(3) . ?
N1 H1 1.03(6) . ?
C7 H7 0.9500 . ?
C7 C4 1.470(3) . ?
C7 C8 1.338(3) . ?
C4 C3 1.399(3) . ?
C4 C5 1.397(3) . ?
C33 C32 1.530(3) . ?
C33 C21 1.558(3) . ?
C33 C19 1.523(3) . ?
C32 C31 1.394(3) . ?
C32 C27 1.388(3) . ?
C3 H3 0.9500 . ?
C3 C2 1.380(3) . ?
C22 H22 0.9500 . ?
C22 C19 1.392(3) . ?
C22 C23 1.393(3) . ?
C14 C9 1.384(3) . ?
C14 C13 1.378(4) . ?
C2 H2 0.9500 . ?
C19 C26 1.398(3) . ?
C9 H9 0.9500 . ?
C9 C10 1.395(3) . ?
C5 H5 0.9500 . ?
C5 C6 1.384(3) . ?
C8 H8 0.9500 . ?
C8 C10 1.467(3) . ?
C10 C11 1.395(3) . ?
C26 H26 0.9500 . ?
C26 C25 1.387(3) . ?
C25 H25 0.9500 . ?
C25 C24 1.392(4) . ?
C13 H13 0.9500 . ?
C13 C12 1.386(4) . ?
C24 H24 0.9500 . ?
C24 C23 1.384(4) . ?
C6 H6 0.9500 . ?
C31 H31 0.9500 . ?
C31 C30 1.390(3) . ?
C23 H23 0.9500 . ?
C27 H27 0.9500 . ?
C27 C28 1.402(4) . ?
C30 H30 0.9500 . ?
C30 C29 1.388(4) . ?
C29 H29 0.9500 . ?
C29 C28 1.378(4) . ?
C12 H12 0.9500 . ?
C12 C11 1.390(3) . ?
C11 H11 0.9500 . ?
C28 H28 0.9500 . ?

loop_
_geom_hbond_atom_site_label_D
_geom_hbond_atom_site_label_H
_geom_hbond_atom_site_label_A
_geom_hbond_distance_DH
_geom_hbond_distance_HA
_geom_hbond_distance_DA
_geom_hbond_angle_DHA
_geom_hbond_site_symmetry_A
_geom_hbond_publ_flag
O18 H18 O17 0.63(4) 2.04(4) 2.539(3) 136(4) . yes
N1 H1 O16 1.03(6) 1.54(6) 2.553(2) 170(5) 2_656 yes

loop_
_geom_torsion_atom_site_label_1
_geom_torsion_atom_site_label_2
_geom_torsion_atom_site_label_3
_geom_torsion_atom_site_label_4
_geom_torsion
_geom_torsion_site_symmetry_1
_geom_torsion_site_symmetry_2
_geom_torsion_site_symmetry_3
_geom_torsion_site_symmetry_4
_geom_torsion_publ_flag
Br15 C14 C9 C10 -178.00(16) . . . . ?
Br15 C14 C13 C12 178.23(19) . . . . ?
O18 C33 C32 C31 69.9(2) . . . . ?
O18 C33 C32 C27 -104.2(2) . . . . ?
O18 C33 C21 O16 -177.6(2) . . . . ?
O18 C33 C21 O17 2.4(3) . . . . ?
O18 C33 C19 C22 11.9(3) . . . . ?
O18 C33 C19 C26 -169.28(18) . . . . ?
C7 C4 C3 C2 179.1(2) . . . . ?
C7 C4 C5 C6 -179.0(2) . . . . ?
C7 C8 C10 C9 -6.1(4) . . . . ?
C7 C8 C10 C11 172.5(2) . . . . ?
C4 C7 C8 C10 -178.0(2) . . . . ?
C4 C3 C2 N1 0.3(4) . . . . ?
C4 C5 C6 N1 -0.7(4) . . . . ?
C33 C32 C31 C30 -173.9(2) . . . . ?
C33 C32 C27 C28 173.5(2) . . . . ?
C33 C19 C26 C25 -178.23(19) . . . . ?
C32 C33 C21 O16 65.6(3) . . . . ?
C32 C33 C21 O17 -114.4(2) . . . . ?
C32 C33 C19 C22 130.3(2) . . . . ?
C32 C33 C19 C26 -50.9(2) . . . . ?
C32 C31 C30 C29 -0.4(4) . . . . ?
C32 C27 C28 C29 0.6(4) . . . . ?
C21 C33 C32 C31 -173.43(19) . . . . ?
C21 C33 C32 C27 12.5(3) . . . . ?
C21 C33 C19 C22 -105.1(2) . . . . ?
C21 C33 C19 C26 73.7(2) . . . . ?
C3 C4 C5 C6 1.1(3) . . . . ?
C22 C19 C26 C25 0.6(3) . . . . ?
C14 C9 C10 C8 178.1(2) . . . . ?
C14 C9 C10 C11 -0.6(3) . . . . ?
C14 C13 C12 C11 0.1(4) . . . . ?
C2 N1 C6 C5 0.0(4) . . . . ?
C19 C33 C32 C31 -50.4(2) . . . . ?
C19 C33 C32 C27 135.5(2) . . . . ?
C19 C33 C21 O16 -58.5(3) . . . . ?
C19 C33 C21 O17 121.5(2) . . . . ?
C19 C22 C23 C24 -0.4(3) . . . . ?
C19 C26 C25 C24 -0.9(3) . . . . ?
C9 C14 C13 C12 -0.6(4) . . . . ?
C9 C10 C11 C12 0.1(4) . . . . ?
C5 C4 C3 C2 -1.0(3) . . . . ?
C8 C7 C4 C3 -168.8(2) . . . . ?
C8 C7 C4 C5 11.3(4) . . . . ?
C8 C10 C11 C12 -178.6(2) . . . . ?
C26 C25 C24 C23 0.5(3) . . . . ?
C25 C24 C23 C22 0.1(3) . . . . ?
C13 C14 C9 C10 0.8(3) . . . . ?
C13 C12 C11 C10 0.2(4) . . . . ?
C6 N1 C2 C3 0.2(4) . . . . ?
C31 C32 C27 C28 -0.5(3) . . . . ?
C31 C30 C29 C28 0.4(4) . . . . ?
C23 C22 C19 C33 178.85(19) . . . . ?
C23 C22 C19 C26 0.0(3) . . . . ?
C27 C32 C31 C30 0.4(3) . . . . ?
C30 C29 C28 C27 -0.6(4) . . . . ?
